data_7034929
loop_
_publ_author_name
'Hoque, Md Najbul'
'Gogoi, Abhijit'
'Das, Gopal'

_publ_section_title
;
 Anion complexation with cyanobenzoyl substituted first and second
 generation tripodal amide receptors: crystal structure and solution
 studies.
;
_journal_issue 34
_journal_name_full 'Dalton transactions (Cambridge, England : 2003)'
_journal_page_first 15220
_journal_page_last 15231
_journal_paper_doi 10.1039/c5dt00369e
_journal_volume 44
_journal_year 2015
_chemical_formula_moiety 'C30 H28 N7 O3, Cl O4'
_chemical_formula_sum 'C30 H28 Cl N7 O7'
_chemical_formula_weight 634.04
_chemical_name_systematic
; 
 ? 
;
_space_group_IT_number 2
_symmetry_cell_setting triclinic
_symmetry_space_group_name_Hall '-P 1'
_symmetry_space_group_name_H-M 'P -1'
_atom_sites_solution_hydrogens geom
_atom_sites_solution_primary direct
_atom_sites_solution_secondary difmap
_audit_creation_method SHELXL-97
_audit_update_record
;
2015-04-10 deposited with the CCDC.
2015-04-23 downloaded from the CCDC.
;
_cell_angle_alpha 73.176(10)
_cell_angle_beta 84.484(9)
_cell_angle_gamma 86.573(11)
_cell_formula_units_Z 2
_cell_length_a 7.7883(13)
_cell_length_b 12.119(2)
_cell_length_c 16.814(3)
_cell_measurement_reflns_used 5000
_cell_measurement_temperature 298(2)
_cell_measurement_theta_max 22.29
_cell_measurement_theta_min 2.82
_cell_volume 1511.2(5)
_computing_cell_refinement 'Bruker SMART'
_computing_data_collection 'Bruker SMART'
_computing_data_reduction 'Bruker SAINT'
_computing_molecular_graphics 'Bruker SHELXTL'
_computing_publication_material 'Bruker SHELXTL'
_computing_structure_refinement 'Bruker SHELXTL'
_computing_structure_solution 'Bruker SHELXTL'
_diffrn_ambient_temperature 298(2)
_diffrn_measured_fraction_theta_full 0.993
_diffrn_measured_fraction_theta_max 0.993
_diffrn_measurement_device_type 'CCD area detector'
_diffrn_measurement_method 'phi and omega scans'
_diffrn_radiation_monochromator graphite
_diffrn_radiation_source 'fine-focus sealed tube'
_diffrn_radiation_type MoK\a
_diffrn_radiation_wavelength 0.71073
_diffrn_reflns_av_R_equivalents 0.0367
_diffrn_reflns_av_unetI/netI 0.0547
_diffrn_reflns_limit_h_max 9
_diffrn_reflns_limit_h_min -10
_diffrn_reflns_limit_k_max 16
_diffrn_reflns_limit_k_min -16
_diffrn_reflns_limit_l_max 17
_diffrn_reflns_limit_l_min -22
_diffrn_reflns_number 15221
_diffrn_reflns_theta_full 28.28
_diffrn_reflns_theta_max 28.28
_diffrn_reflns_theta_min 1.27
_exptl_absorpt_coefficient_mu 0.186
_exptl_absorpt_correction_T_max 0.962
_exptl_absorpt_correction_T_min 0.944
_exptl_absorpt_correction_type multi-scan
_exptl_absorpt_process_details SADABS
_exptl_crystal_colour colorless
_exptl_crystal_density_diffrn 1.393
_exptl_crystal_density_method 'not measured'
_exptl_crystal_description block
_exptl_crystal_F_000 660.0
_exptl_crystal_size_max 0.32
_exptl_crystal_size_mid 0.26
_exptl_crystal_size_min 0.21
_refine_diff_density_max 0.817
_refine_diff_density_min -0.629
_refine_diff_density_rms 0.073
_refine_ls_extinction_method none
_refine_ls_goodness_of_fit_ref 1.096
_refine_ls_hydrogen_treatment mixed
_refine_ls_matrix_type full
_refine_ls_number_parameters 410
_refine_ls_number_reflns 7453
_refine_ls_number_restraints 0
_refine_ls_restrained_S_all 1.096
_refine_ls_R_factor_all 0.1324
_refine_ls_R_factor_gt 0.0832
_refine_ls_shift/su_max 0.005
_refine_ls_shift/su_mean 0.003
_refine_ls_structure_factor_coef Fsqd
_refine_ls_weighting_details 'calc w=1/[\s^2^(Fo^2^)+(0.1815P)^2^+0.0888P] where P=(Fo^2^+2Fc^2^)/3'
_refine_ls_weighting_scheme calc
_refine_ls_wR_factor_gt 0.2649
_refine_ls_wR_factor_ref 0.3068
_reflns_number_gt 4410
_reflns_number_total 7453
_reflns_threshold_expression >2sigma(I)
_cod_data_source_file c5dt00369e2.cif
_cod_data_source_block 1LH-ClO4
_cod_depositor_comments 'Adding full bibliography for 7034925--7034934.cif.'
_cod_database_code 7034929

loop_
_symmetry_equiv_pos_as_xyz
'x, y, z'
'-x, -y, -z'

loop_
_atom_site_label
_atom_site_type_symbol
_atom_site_fract_x
_atom_site_fract_y
_atom_site_fract_z
_atom_site_U_iso_or_equiv
_atom_site_adp_type
_atom_site_occupancy
_atom_site_symmetry_multiplicity
_atom_site_calc_flag
_atom_site_refinement_flags
Cl1 Cl 0.63492(16) 0.27382(10) 0.45753(7) 0.0748(4) Uani 1 1 d .
N3 N 0.4401(4) 0.8732(2) 0.2828(2) 0.0554(9) Uani 1 1 d .
H3N H 0.5228 0.8269 0.3037 0.067 Uiso 1 1 calc R
N1 N 0.7255(4) 1.0090(2) 0.31104(19) 0.0443(8) Uani 1 1 d .
N2 N 0.8975(4) 1.0154(2) 0.14673(19) 0.0515(8) Uani 1 1 d .
H2N H 0.9740 0.9616 0.1635 0.062 Uiso 1 1 calc R
N4 N 0.9737(4) 0.7904(2) 0.40553(19) 0.0537(9) Uani 1 1 d .
H4N H 1.0741 0.7679 0.4226 0.064 Uiso 1 1 calc R
N5 N 0.8735(7) 0.5581(4) -0.0834(3) 0.1011(16) Uani 1 1 d .
N6 N 0.5902(7) 0.3575(4) 0.1154(3) 0.1089(17) Uani 1 1 d .
N7 N 1.1930(7) 0.2097(4) 0.3181(4) 0.122(2) Uani 1 1 d .
C13 C 0.3454(5) 0.8454(3) 0.2300(2) 0.0478(9) Uani 1 1 d .
C11 C 0.5486(5) 0.9993(3) 0.3567(2) 0.0512(10) Uani 1 1 d .
H11A H 0.5198 1.0696 0.3723 0.061 Uiso 1 1 calc R
H11B H 0.5512 0.9361 0.4076 0.061 Uiso 1 1 calc R
C4 C 0.8118(5) 0.9038(3) 0.0576(2) 0.0464(9) Uani 1 1 d .
C3 C 0.7852(5) 1.0044(3) 0.0935(2) 0.0508(9) Uani 1 1 d .
C23 C 0.9105(5) 0.7380(3) 0.3551(2) 0.0476(9) Uani 1 1 d .
C14 C 0.3986(5) 0.7369(3) 0.2067(2) 0.0470(9) Uani 1 1 d .
C19 C 0.3764(5) 0.7335(3) 0.1264(2) 0.0572(11) Uani 1 1 d .
H19 H 0.3289 0.7976 0.0889 0.069 Uiso 1 1 calc R
C22 C 0.8828(5) 0.8833(3) 0.4334(2) 0.0565(11) Uani 1 1 d .
H22A H 0.9419 0.8942 0.4786 0.068 Uiso 1 1 calc R
H22B H 0.7677 0.8581 0.4561 0.068 Uiso 1 1 calc R
C12 C 0.4079(5) 0.9790(3) 0.3061(3) 0.0582(11) Uani 1 1 d .
H12A H 0.2975 0.9755 0.3387 0.070 Uiso 1 1 calc R
H12B H 0.4015 1.0434 0.2562 0.070 Uiso 1 1 calc R
C15 C 0.4671(5) 0.6409(3) 0.2637(2) 0.0554(10) Uani 1 1 d .
H15 H 0.4817 0.6425 0.3176 0.066 Uiso 1 1 calc R
C16 C 0.5138(6) 0.5414(3) 0.2385(3) 0.0636(12) Uani 1 1 d .
H16 H 0.5592 0.4762 0.2758 0.076 Uiso 1 1 calc R
C21 C 0.8655(5) 0.9995(3) 0.3685(2) 0.0564(10) Uani 1 1 d .
H21A H 0.8437 1.0585 0.3971 0.068 Uiso 1 1 calc R
H21B H 0.9747 1.0153 0.3352 0.068 Uiso 1 1 calc R
C9 C 0.7121(5) 0.9017(3) -0.0052(2) 0.0559(10) Uani 1 1 d .
H9 H 0.6347 0.9630 -0.0246 0.067 Uiso 1 1 calc R
C17 C 0.4918(5) 0.5410(3) 0.1581(3) 0.0582(11) Uani 1 1 d .
C2 C 0.8901(5) 1.1172(3) 0.1759(3) 0.0564(10) Uani 1 1 d .
H2A H 0.8822 1.1853 0.1285 0.068 Uiso 1 1 calc R
H2B H 0.9962 1.1203 0.2009 0.068 Uiso 1 1 calc R
C1 C 0.7372(5) 1.1193(3) 0.2395(2) 0.0532(10) Uani 1 1 d .
H1A H 0.7473 1.1838 0.2618 0.064 Uiso 1 1 calc R
H1B H 0.6314 1.1314 0.2116 0.064 Uiso 1 1 calc R
C29 C 0.9397(6) 0.5888(3) 0.2830(3) 0.0612(11) Uani 1 1 d .
H29 H 0.8668 0.6352 0.2453 0.073 Uiso 1 1 calc R
C27 C 1.1058(6) 0.4138(3) 0.3312(3) 0.0615(11) Uani 1 1 d .
C18 C 0.4238(6) 0.6361(3) 0.1016(2) 0.0586(10) Uani 1 1 d .
H18 H 0.4101 0.6346 0.0475 0.070 Uiso 1 1 calc R
C7 C 0.8412(5) 0.7205(3) -0.0121(3) 0.0555(10) Uani 1 1 d .
C5 C 0.9297(6) 0.8125(3) 0.0848(3) 0.0618(11) Uani 1 1 d .
H5 H 1.0003 0.8133 0.1261 0.074 Uiso 1 1 calc R
C8 C 0.7239(5) 0.8111(3) -0.0401(3) 0.0589(11) Uani 1 1 d .
H8 H 0.6540 0.8108 -0.0819 0.071 Uiso 1 1 calc R
C25 C 1.1009(5) 0.5576(3) 0.4028(3) 0.0584(10) Uani 1 1 d .
H25 H 1.1367 0.5828 0.4456 0.070 Uiso 1 1 calc R
C26 C 1.1578(6) 0.4519(3) 0.3936(3) 0.0661(12) Uani 1 1 d .
H26 H 1.2326 0.4059 0.4303 0.079 Uiso 1 1 calc R
C24 C 0.9881(5) 0.6268(3) 0.3469(2) 0.0479(9) Uani 1 1 d .
C6 C 0.9431(6) 0.7209(3) 0.0510(3) 0.0636(12) Uani 1 1 d .
H6 H 1.0203 0.6595 0.0706 0.076 Uiso 1 1 calc R
C28 C 0.9972(6) 0.4838(4) 0.2740(3) 0.0695(12) Uani 1 1 d .
H28 H 0.9645 0.4592 0.2304 0.083 Uiso 1 1 calc R
C10 C 0.8599(6) 0.6284(4) -0.0514(3) 0.0690(12) Uani 1 1 d .
C30 C 1.1575(7) 0.3002(4) 0.3237(4) 0.0842(15) Uani 1 1 d .
C20 C 0.5464(7) 0.4381(4) 0.1332(3) 0.0747(13) Uani 1 1 d .
O2 O 0.2228(4) 0.9071(2) 0.20071(19) 0.0708(9) Uani 1 1 d .
O3 O 0.7829(3) 0.7826(2) 0.31629(17) 0.0610(8) Uani 1 1 d .
O1 O 0.6656(4) 1.0741(2) 0.0751(2) 0.0796(10) Uani 1 1 d .
O4 O 0.7331(7) 0.1801(7) 0.4964(3) 0.202(3) Uani 1 1 d .
O5 O 0.4799(7) 0.2653(6) 0.4966(7) 0.303(7) Uani 1 1 d .
O6 O 0.6063(13) 0.2722(4) 0.3821(4) 0.252(5) Uani 1 1 d .
O7 O 0.6897(11) 0.3840(7) 0.4494(5) 0.251(4) Uani 1 1 d .
H1N H 0.749(5) 0.952(3) 0.292(2) 0.053(11) Uiso 1 1 d .

loop_
_atom_site_aniso_label
_atom_site_aniso_U_11
_atom_site_aniso_U_22
_atom_site_aniso_U_33
_atom_site_aniso_U_23
_atom_site_aniso_U_13
_atom_site_aniso_U_12
Cl1 0.0669(8) 0.0912(8) 0.0717(8) -0.0247(6) -0.0222(7) -0.0112(6)
N3 0.0502(19) 0.0496(16) 0.075(2) -0.0264(15) -0.0257(18) 0.0108(14)
N1 0.0448(18) 0.0394(15) 0.054(2) -0.0208(13) -0.0137(16) 0.0070(12)
N2 0.0499(19) 0.0532(17) 0.0543(19) -0.0194(14) -0.0150(16) 0.0113(14)
N4 0.0485(18) 0.0562(18) 0.063(2) -0.0247(15) -0.0229(17) 0.0126(14)
N5 0.132(4) 0.090(3) 0.103(3) -0.057(3) -0.045(3) 0.029(3)
N6 0.156(5) 0.073(3) 0.108(4) -0.043(3) -0.033(3) 0.039(3)
N7 0.120(4) 0.065(3) 0.202(6) -0.069(3) -0.033(4) 0.029(3)
C13 0.040(2) 0.0485(19) 0.055(2) -0.0120(16) -0.0118(19) 0.0002(15)
C11 0.047(2) 0.053(2) 0.062(3) -0.0283(18) -0.006(2) 0.0049(16)
C4 0.0391(19) 0.0518(19) 0.045(2) -0.0102(16) -0.0031(18) 0.0033(15)
C3 0.047(2) 0.053(2) 0.054(2) -0.0166(17) -0.015(2) 0.0056(17)
C23 0.041(2) 0.0472(18) 0.054(2) -0.0139(16) -0.0058(19) 0.0060(15)
C14 0.042(2) 0.0446(18) 0.054(2) -0.0115(16) -0.0092(19) -0.0043(15)
C19 0.062(3) 0.052(2) 0.059(3) -0.0150(18) -0.018(2) 0.0025(18)
C22 0.058(2) 0.057(2) 0.063(3) -0.0264(19) -0.024(2) 0.0123(18)
C12 0.050(2) 0.051(2) 0.080(3) -0.0273(19) -0.020(2) 0.0093(17)
C15 0.063(3) 0.050(2) 0.056(2) -0.0168(17) -0.020(2) 0.0012(18)
C16 0.077(3) 0.044(2) 0.070(3) -0.0117(18) -0.027(3) 0.0029(19)
C21 0.052(2) 0.054(2) 0.071(3) -0.0261(19) -0.022(2) 0.0044(17)
C9 0.052(2) 0.059(2) 0.060(3) -0.0215(19) -0.015(2) 0.0128(18)
C17 0.061(3) 0.0453(19) 0.073(3) -0.0235(18) -0.012(2) 0.0009(17)
C2 0.060(2) 0.050(2) 0.061(3) -0.0168(18) -0.010(2) -0.0044(18)
C1 0.060(2) 0.0419(18) 0.057(2) -0.0158(16) -0.005(2) 0.0064(16)
C29 0.067(3) 0.051(2) 0.069(3) -0.0215(19) -0.017(2) 0.0155(18)
C27 0.054(2) 0.047(2) 0.080(3) -0.019(2) 0.006(2) 0.0054(18)
C18 0.069(3) 0.060(2) 0.050(2) -0.0190(18) -0.011(2) -0.0002(19)
C7 0.056(2) 0.055(2) 0.057(2) -0.0185(18) -0.006(2) 0.0000(18)
C5 0.068(3) 0.057(2) 0.067(3) -0.0237(19) -0.029(2) 0.0139(19)
C8 0.055(2) 0.065(2) 0.062(3) -0.0245(19) -0.018(2) 0.0048(19)
C25 0.053(2) 0.056(2) 0.067(3) -0.0180(19) -0.012(2) 0.0088(18)
C26 0.057(3) 0.048(2) 0.087(3) -0.011(2) -0.010(2) 0.0133(18)
C24 0.044(2) 0.0437(18) 0.054(2) -0.0119(16) -0.0040(19) 0.0056(15)
C6 0.071(3) 0.058(2) 0.067(3) -0.026(2) -0.023(2) 0.019(2)
C28 0.077(3) 0.060(2) 0.079(3) -0.030(2) -0.017(3) 0.012(2)
C10 0.083(3) 0.063(2) 0.069(3) -0.029(2) -0.023(3) 0.010(2)
C30 0.074(3) 0.063(3) 0.120(4) -0.032(3) -0.020(3) 0.013(2)
C20 0.095(4) 0.062(3) 0.073(3) -0.029(2) -0.020(3) 0.016(2)
O2 0.0624(18) 0.0685(17) 0.090(2) -0.0312(15) -0.0394(17) 0.0252(14)
O3 0.0580(17) 0.0523(14) 0.084(2) -0.0333(13) -0.0345(16) 0.0191(12)
O1 0.073(2) 0.0733(19) 0.110(3) -0.0472(18) -0.050(2) 0.0355(16)
O4 0.134(4) 0.326(8) 0.129(4) -0.048(5) -0.059(4) 0.120(5)
O5 0.083(4) 0.223(7) 0.419(13) 0.167(8) 0.041(5) 0.042(4)
O6 0.489(14) 0.107(4) 0.210(7) -0.077(4) -0.222(9) 0.057(6)
O7 0.295(9) 0.259(8) 0.266(8) -0.175(7) 0.063(7) -0.173(7)

loop_
_atom_type_symbol
_atom_type_description
_atom_type_scat_dispersion_real
_atom_type_scat_dispersion_imag
_atom_type_scat_source
C C 0.0033 0.0016 'International Tables Vol C Tables 4.2.6.8 and 6.1.1.4'
H H 0.0000 0.0000 'International Tables Vol C Tables 4.2.6.8 and 6.1.1.4'
N N 0.0061 0.0033 'International Tables Vol C Tables 4.2.6.8 and 6.1.1.4'
O O 0.0106 0.0060 'International Tables Vol C Tables 4.2.6.8 and 6.1.1.4'
Cl Cl 0.1484 0.1585 'International Tables Vol C Tables 4.2.6.8 and 6.1.1.4'

loop_
_geom_angle_atom_site_label_1
_geom_angle_atom_site_label_2
_geom_angle_atom_site_label_3
_geom_angle
O5 Cl1 O6 103.1(6)
O5 Cl1 O4 108.3(4)
O6 Cl1 O4 111.4(4)
O5 Cl1 O7 107.2(6)
O6 Cl1 O7 106.0(4)
O4 Cl1 O7 119.4(5)
C13 N3 C12 122.0(3)
C21 N1 C11 112.1(3)
C21 N1 C1 111.5(3)
C11 N1 C1 110.9(3)
C3 N2 C2 120.5(3)
C23 N4 C22 124.1(3)
O2 C13 N3 121.2(3)
O2 C13 C14 121.9(3)
N3 C13 C14 116.9(3)
N1 C11 C12 113.7(3)
C9 C4 C5 118.3(3)
C9 C4 C3 117.8(3)
C5 C4 C3 124.0(3)
O1 C3 N2 120.8(3)
O1 C3 C4 121.1(3)
N2 C3 C4 118.1(3)
O3 C23 N4 119.4(3)
O3 C23 C24 120.2(3)
N4 C23 C24 120.4(3)
C15 C14 C19 120.0(3)
C15 C14 C13 121.5(3)
C19 C14 C13 118.5(3)
C18 C19 C14 120.9(3)
N4 C22 C21 116.9(3)
N3 C12 C11 111.8(3)
C14 C15 C16 119.0(3)
C17 C16 C15 119.6(3)
N1 C21 C22 115.1(3)
C4 C9 C8 121.8(3)
C18 C17 C16 121.5(3)
C18 C17 C20 120.2(4)
C16 C17 C20 118.3(4)
N2 C2 C1 112.9(3)
N1 C1 C2 113.0(3)
C28 C29 C24 121.0(4)
C26 C27 C28 120.0(4)
C26 C27 C30 121.3(4)
C28 C27 C30 118.7(4)
C17 C18 C19 119.0(4)
C6 C7 C8 120.0(3)
C6 C7 C10 120.7(4)
C8 C7 C10 119.3(3)
C6 C5 C4 120.9(3)
C9 C8 C7 119.2(3)
C26 C25 C24 119.3(4)
C27 C26 C25 120.9(4)
C29 C24 C25 119.4(3)
C29 C24 C23 117.3(3)
C25 C24 C23 123.3(3)
C5 C6 C7 119.8(4)
C29 C28 C27 119.3(4)
N5 C10 C7 178.7(5)
N7 C30 C27 177.9(5)
N6 C20 C17 178.6(5)

loop_
_geom_bond_atom_site_label_1
_geom_bond_atom_site_label_2
_geom_bond_distance
Cl1 O5 1.313(6)
Cl1 O6 1.315(5)
Cl1 O4 1.365(5)
Cl1 O7 1.391(6)
N3 C13 1.332(4)
N3 C12 1.447(4)
N1 C21 1.503(4)
N1 C11 1.505(5)
N1 C1 1.518(4)
N2 C3 1.348(4)
N2 C2 1.450(4)
N4 C23 1.339(4)
N4 C22 1.461(4)
N5 C10 1.128(5)
N6 C20 1.127(5)
N7 C30 1.143(5)
C13 O2 1.228(4)
C13 C14 1.501(5)
C11 C12 1.522(5)
C4 C9 1.376(5)
C4 C5 1.394(5)
C4 C3 1.504(5)
C3 O1 1.219(4)
C23 O3 1.250(4)
C23 C24 1.481(5)
C14 C15 1.391(5)
C14 C19 1.391(5)
C19 C18 1.382(5)
C22 C21 1.519(5)
C15 C16 1.407(5)
C16 C17 1.380(6)
C9 C8 1.383(5)
C17 C18 1.378(5)
C17 C20 1.455(6)
C2 C1 1.526(6)
C29 C28 1.369(5)
C29 C24 1.377(5)
C27 C26 1.364(6)
C27 C28 1.399(6)
C27 C30 1.448(6)
C7 C6 1.386(5)
C7 C8 1.388(5)
C7 C10 1.446(6)
C5 C6 1.380(5)
C25 C26 1.376(5)
C25 C24 1.405(5)
